data_4068621
loop_
_publ_author_name
'Zhang, Xiaoming'
'Liu, Bin'
'Liu, Ailing'
'Xie, Weilong'
'Chen, Wanzhi'

_publ_section_title
;
 Steric Bulkiness-Dependent Structural Diversity in Nickel(II) Complexes
 of N-Heterocyclic Carbenes: Synthesis and Structural Characterization of
 Tetra-, Penta-, and Hexacoordinate Nickel Complexes
;
_journal_issue 5
_journal_name_full Organometallics
_journal_page_first 1336
_journal_paper_doi 10.1021/om800982r
_journal_volume 28
_journal_year 2009
_chemical_formula_sum 'C36 H40 F12 N10 Ni O P2'
_chemical_formula_weight 977.43
_chemical_name_systematic
; 
 ? 
;
_space_group_IT_number 14
_symmetry_cell_setting monoclinic
_symmetry_space_group_name_Hall '-P 2ybc'
_symmetry_space_group_name_H-M 'P 1 21/c 1'
_atom_sites_solution_hydrogens geom
_atom_sites_solution_primary direct
_atom_sites_solution_secondary difmap
_audit_creation_method SHELXL-97
_cell_angle_alpha 90.00
_cell_angle_beta 94.720(2)
_cell_angle_gamma 90.00
_cell_formula_units_Z 4
_cell_length_a 19.509(2)
_cell_length_b 16.1124(16)
_cell_length_c 14.4066(11)
_cell_measurement_temperature 298(2)
_cell_volume 4513.2(7)
_computing_cell_refinement 'Bruker SMART'
_computing_data_collection 'Bruker SMART'
_computing_data_reduction 'Bruker SAINT'
_computing_molecular_graphics 'Bruker SHELXTL'
_computing_publication_material 'Bruker SHELXTL'
_computing_structure_refinement 'SHELXL-97 (Sheldrick, 1997)'
_computing_structure_solution 'SHELXS-97 (Sheldrick, 1990)'
_diffrn_ambient_temperature 298(2)
_diffrn_measured_fraction_theta_full 0.998
_diffrn_measured_fraction_theta_max 0.998
_diffrn_measurement_device_type 'CCD area detector'
_diffrn_measurement_method 'phi and omega scans'
_diffrn_radiation_monochromator graphite
_diffrn_radiation_source 'fine-focus sealed tube'
_diffrn_radiation_type MoK\a
_diffrn_radiation_wavelength 0.71073
_diffrn_reflns_av_R_equivalents 0.0588
_diffrn_reflns_av_sigmaI/netI 0.0841
_diffrn_reflns_limit_h_max 18
_diffrn_reflns_limit_h_min -23
_diffrn_reflns_limit_k_max 19
_diffrn_reflns_limit_k_min -19
_diffrn_reflns_limit_l_max 17
_diffrn_reflns_limit_l_min -15
_diffrn_reflns_number 23129
_diffrn_reflns_theta_full 25.01
_diffrn_reflns_theta_max 25.01
_diffrn_reflns_theta_min 1.64
_exptl_absorpt_coefficient_mu 0.592
_exptl_absorpt_correction_type none
_exptl_crystal_density_diffrn 1.439
_exptl_crystal_density_method 'not measured'
_exptl_crystal_F_000 2000
_exptl_crystal_size_max 0.38
_exptl_crystal_size_mid 0.25
_exptl_crystal_size_min 0.20
_refine_diff_density_max 0.805
_refine_diff_density_min -0.277
_refine_diff_density_rms 0.073
_refine_ls_extinction_method none
_refine_ls_goodness_of_fit_ref 1.045
_refine_ls_hydrogen_treatment constr
_refine_ls_matrix_type full
_refine_ls_number_parameters 641
_refine_ls_number_reflns 7941
_refine_ls_number_restraints 0
_refine_ls_restrained_S_all 1.045
_refine_ls_R_factor_all 0.1212
_refine_ls_R_factor_gt 0.0659
_refine_ls_shift/su_max 0.041
_refine_ls_shift/su_mean 0.002
_refine_ls_structure_factor_coef Fsqd
_refine_ls_weighting_details 'calc w=1/[\s^2^(Fo^2^)+(0.0860P)^2^+0.0000P] where P=(Fo^2^+2Fc^2^)/3'
_refine_ls_weighting_scheme calc
_refine_ls_wR_factor_gt 0.1648
_refine_ls_wR_factor_ref 0.1849
_reflns_number_gt 4153
_reflns_number_total 7941
_reflns_threshold_expression >2sigma(I)
_cod_data_source_file om800982r_si_002.cif
_cod_data_source_block 080709b
_cod_depositor_comments
;
The following automatic conversions were performed:

'_symmetry_cell_setting' value 'Monoclinic' changed to 'monoclinic'
according to /home/saulius/struct/CIF-dictionaries/cif_core.dic
dictionary named 'cif_core.dic' version 2.4.2 from 2011-04-26.

Automatic conversion script
Id: cif_fix_values 1715 2011-07-08 13:25:40Z adriana 
;
_cod_original_cell_volume 4513.2(8)
_cod_original_sg_symbol_H-M P2(1)/c
_cod_database_code 4068621

loop_
_symmetry_equiv_pos_as_xyz
'x, y, z'
'-x, y+1/2, -z+1/2'
'-x, -y, -z'
'x, -y-1/2, z-1/2'

loop_
_atom_site_label
_atom_site_type_symbol
_atom_site_fract_x
_atom_site_fract_y
_atom_site_fract_z
_atom_site_U_iso_or_equiv
_atom_site_adp_type
_atom_site_occupancy
_atom_site_symmetry_multiplicity
_atom_site_calc_flag
_atom_site_refinement_flags
_atom_site_disorder_assembly
_atom_site_disorder_group
Ni1 Ni 0.27262(3) 0.46291(3) 0.44105(4) 0.0434(2) Uani 1 1 d . . .
F1 F 0.4759(3) 0.3314(4) 0.3043(5) 0.195(3) Uani 1 1 d . . .
F2 F 0.4846(3) 0.4776(5) 0.1663(6) 0.217(3) Uani 1 1 d . . .
F3 F 0.5128(10) 0.4667(7) 0.3084(9) 0.183(7) Uani 0.66(2) 1 d P A 1
F4 F 0.4044(6) 0.4334(8) 0.2431(8) 0.132(5) Uani 0.66(2) 1 d P A 1
F5 F 0.4528(7) 0.3411(6) 0.1600(9) 0.140(5) Uani 0.66(2) 1 d P A 1
F6 F 0.5499(6) 0.3661(10) 0.2138(9) 0.152(5) Uani 0.66(2) 1 d P A 1
F7 F 0.1806(10) 0.4433(9) 0.7234(8) 0.165(6) Uani 0.66(3) 1 d P B 1
F8 F 0.1397(7) 0.5378(6) 0.8103(16) 0.145(8) Uani 0.66(3) 1 d P B 1
F9 F 0.1715(9) 0.4580(15) 0.9308(9) 0.175(8) Uani 0.66(3) 1 d P B 1
F10 F 0.2064(7) 0.3663(9) 0.8437(16) 0.146(7) Uani 0.66(3) 1 d P B 1
F3' F 0.4642(11) 0.4356(16) 0.3398(11) 0.130(9) Uani 0.34(2) 1 d P A 2
F4' F 0.5584(7) 0.4198(16) 0.268(2) 0.127(9) Uani 0.34(2) 1 d P A 2
F5' F 0.4870(19) 0.386(3) 0.1411(15) 0.235(18) Uani 0.34(2) 1 d P A 2
F6' F 0.4090(14) 0.381(2) 0.2131(18) 0.184(12) Uani 0.34(2) 1 d P A 2
F7' F 0.1429(15) 0.503(5) 0.749(3) 0.27(3) Uani 0.34(3) 1 d P B 2
F8' F 0.157(3) 0.530(2) 0.889(4) 0.27(2) Uani 0.34(3) 1 d P B 2
F9' F 0.181(3) 0.419(3) 0.944(4) 0.28(3) Uani 0.34(3) 1 d P B 2
F10' F 0.194(3) 0.371(2) 0.800(3) 0.24(2) Uani 0.34(3) 1 d P B 2
F11 F 0.2450(3) 0.4905(4) 0.8334(5) 0.181(3) Uani 1 1 d . B .
F12 F 0.0989(2) 0.4142(3) 0.8253(4) 0.1542(19) Uani 1 1 d . B .
N1 N 0.14561(19) 0.5103(2) 0.5103(3) 0.0458(10) Uani 1 1 d . . .
N2 N 0.20084(19) 0.6240(2) 0.5228(3) 0.0480(10) Uani 1 1 d . . .
N3 N 0.1849(2) 0.3862(2) 0.4580(2) 0.0455(9) Uani 1 1 d . . .
N4 N 0.0718(2) 0.3972(3) 0.5067(3) 0.0564(11) Uani 1 1 d . . .
N5 N 0.2943(2) 0.5569(2) 0.2778(3) 0.0503(10) Uani 1 1 d . . .
N6 N 0.2050(2) 0.4880(3) 0.2313(3) 0.0542(11) Uani 1 1 d . . .
N7 N 0.35613(19) 0.5449(2) 0.4197(3) 0.0474(10) Uani 1 1 d . . .
N8 N 0.3916(2) 0.6394(3) 0.3078(3) 0.0589(11) Uani 1 1 d . . .
N9 N 0.3179(2) 0.4208(3) 0.5707(3) 0.0578(11) Uani 1 1 d . . .
N10 N 0.3602(5) 0.2121(5) 0.4793(6) 0.165(4) Uani 1 1 d . . .
O1 O 0.32764(19) 0.3601(2) 0.3877(2) 0.0700(10) Uani 1 1 d . . .
H1A H 0.3392 0.3179 0.4207 0.084 Uiso 1 1 d R . .
H1B H 0.3608 0.3733 0.3559 0.084 Uiso 1 1 d R . .
P1 P 0.48076(9) 0.40783(12) 0.23557(12) 0.0775(5) Uani 1 1 d . A .
P2 P 0.17187(10) 0.45317(13) 0.82996(17) 0.0956(7) Uani 1 1 d . . .
C1 C 0.2076(2) 0.5440(3) 0.4969(3) 0.0458(11) Uani 1 1 d . . .
C2 C 0.1361(3) 0.6398(3) 0.5496(4) 0.0646(15) Uani 1 1 d . . .
H2 H 0.1197 0.6904 0.5694 0.077 Uiso 1 1 calc R . .
C3 C 0.1011(3) 0.5680(3) 0.5417(4) 0.0629(14) Uani 1 1 d . . .
H3 H 0.0558 0.5591 0.5548 0.076 Uiso 1 1 calc R . .
C4 C 0.1322(2) 0.4262(3) 0.4914(3) 0.0424(11) Uani 1 1 d . . .
C5 C 0.0641(3) 0.3156(4) 0.4874(4) 0.0641(15) Uani 1 1 d . . .
H5 H 0.0222 0.2907 0.4969 0.077 Uiso 1 1 calc R . .
C6 C 0.1132(3) 0.2690(3) 0.4557(4) 0.0640(15) Uani 1 1 d . . .
H6 H 0.1063 0.2127 0.4444 0.077 Uiso 1 1 calc R . .
C7 C 0.1743(3) 0.3063(3) 0.4402(3) 0.0561(13) Uani 1 1 d . . .
H7 H 0.2089 0.2750 0.4166 0.067 Uiso 1 1 calc R . .
C8 C 0.2572(2) 0.6821(3) 0.5286(4) 0.0501(12) Uani 1 1 d . . .
C9 C 0.3022(3) 0.6812(3) 0.6057(3) 0.0476(12) Uani 1 1 d . . .
C10 C 0.3585(3) 0.7329(3) 0.6097(3) 0.0518(13) Uani 1 1 d . . .
H10 H 0.3903 0.7304 0.6614 0.062 Uiso 1 1 calc R . .
C11 C 0.3691(3) 0.7880(3) 0.5399(4) 0.0573(14) Uani 1 1 d . . .
C12 C 0.3211(3) 0.7912(3) 0.4647(4) 0.0662(15) Uani 1 1 d . . .
H12 H 0.3267 0.8297 0.4179 0.079 Uiso 1 1 calc R . .
C13 C 0.2638(3) 0.7382(3) 0.4561(4) 0.0564(13) Uani 1 1 d . . .
C14 C 0.2927(3) 0.6206(3) 0.6870(4) 0.0705(16) Uani 1 1 d . . .
H14A H 0.2458 0.6224 0.7026 0.106 Uiso 1 1 calc R . .
H14B H 0.3226 0.6365 0.7403 0.106 Uiso 1 1 calc R . .
H14C H 0.3038 0.5652 0.6686 0.106 Uiso 1 1 calc R . .
C15 C 0.4318(3) 0.8421(4) 0.5450(4) 0.0807(18) Uani 1 1 d . . .
H15A H 0.4335 0.8718 0.4874 0.121 Uiso 1 1 calc R . .
H15B H 0.4722 0.8082 0.5554 0.121 Uiso 1 1 calc R . .
H15C H 0.4299 0.8809 0.5953 0.121 Uiso 1 1 calc R . .
C16 C 0.2128(3) 0.7413(4) 0.3716(4) 0.092(2) Uani 1 1 d . . .
H16A H 0.1700 0.7173 0.3866 0.138 Uiso 1 1 calc R . .
H16B H 0.2304 0.7106 0.3217 0.138 Uiso 1 1 calc R . .
H16C H 0.2054 0.7980 0.3528 0.138 Uiso 1 1 calc R . .
C17 C 0.2488(2) 0.4993(3) 0.3065(3) 0.0435(11) Uani 1 1 d . . .
C18 C 0.2224(3) 0.5383(4) 0.1571(4) 0.0727(17) Uani 1 1 d . . .
H18 H 0.1988 0.5411 0.0983 0.087 Uiso 1 1 calc R . .
C19 C 0.2781(3) 0.5811(4) 0.1854(4) 0.0731(17) Uani 1 1 d . . .
H19 H 0.3015 0.6191 0.1511 0.088 Uiso 1 1 calc R . .
C20 C 0.3515(2) 0.5827(3) 0.3371(3) 0.0467(12) Uani 1 1 d . . .
C21 C 0.4449(3) 0.6594(3) 0.3667(4) 0.0696(16) Uani 1 1 d . . .
H21 H 0.4753 0.6995 0.3485 0.084 Uiso 1 1 calc R . .
C22 C 0.4572(3) 0.6249(3) 0.4511(4) 0.0615(14) Uani 1 1 d . . .
H22 H 0.4956 0.6394 0.4903 0.074 Uiso 1 1 calc R . .
C23 C 0.4103(3) 0.5667(3) 0.4776(3) 0.0526(13) Uani 1 1 d . . .
H23 H 0.4166 0.5424 0.5363 0.063 Uiso 1 1 calc R . .
C24 C 0.1470(3) 0.4334(3) 0.2282(3) 0.0494(12) Uani 1 1 d . . .
C25 C 0.0839(3) 0.4627(3) 0.2503(3) 0.0543(13) Uani 1 1 d . . .
C26 C 0.0299(3) 0.4083(4) 0.2485(4) 0.0685(16) Uani 1 1 d . . .
H26 H -0.0126 0.4277 0.2638 0.082 Uiso 1 1 calc R . .
C27 C 0.0362(3) 0.3258(4) 0.2249(4) 0.0701(16) Uani 1 1 d . . .
C28 C 0.1000(4) 0.2993(3) 0.2028(4) 0.0745(17) Uani 1 1 d . . .
H28 H 0.1055 0.2436 0.1880 0.089 Uiso 1 1 calc R . .
C29 C 0.1569(3) 0.3522(3) 0.2016(3) 0.0583(14) Uani 1 1 d . . .
C30 C 0.0741(3) 0.5529(3) 0.2776(4) 0.0818(18) Uani 1 1 d . . .
H30A H 0.0261 0.5666 0.2703 0.123 Uiso 1 1 calc R . .
H30B H 0.0989 0.5882 0.2384 0.123 Uiso 1 1 calc R . .
H30C H 0.0912 0.5608 0.3414 0.123 Uiso 1 1 calc R . .
C31 C -0.0244(4) 0.2677(5) 0.2269(5) 0.116(3) Uani 1 1 d . . .
H31A H -0.0348 0.2443 0.1661 0.174 Uiso 1 1 calc R . .
H31B H -0.0636 0.2979 0.2450 0.174 Uiso 1 1 calc R . .
H31C H -0.0133 0.2240 0.2709 0.174 Uiso 1 1 calc R . .
C32 C 0.2247(3) 0.3186(4) 0.1752(5) 0.096(2) Uani 1 1 d . . .
H32A H 0.2328 0.3375 0.1139 0.144 Uiso 1 1 calc R . .
H32B H 0.2234 0.2590 0.1758 0.144 Uiso 1 1 calc R . .
H32C H 0.2610 0.3377 0.2190 0.144 Uiso 1 1 calc R . .
C33 C 0.3395(3) 0.3952(3) 0.6381(4) 0.0618(15) Uani 1 1 d . . .
C34 C 0.3662(4) 0.3606(5) 0.7278(5) 0.117(3) Uani 1 1 d . . .
H34A H 0.3963 0.4001 0.7601 0.176 Uiso 1 1 calc R . .
H34B H 0.3913 0.3106 0.7176 0.176 Uiso 1 1 calc R . .
H34C H 0.3286 0.3483 0.7646 0.176 Uiso 1 1 calc R . .
C35 C 0.3644(5) 0.1472(6) 0.4837(6) 0.117(3) Uani 1 1 d . . .
C36 C 0.3714(5) 0.0559(5) 0.4865(6) 0.159(4) Uani 1 1 d . . .
H36A H 0.4191 0.0412 0.4857 0.239 Uiso 1 1 calc R . .
H36B H 0.3458 0.0322 0.4332 0.239 Uiso 1 1 calc R . .
H36C H 0.3540 0.0350 0.5423 0.239 Uiso 1 1 calc R . .

loop_
_atom_site_aniso_label
_atom_site_aniso_U_11
_atom_site_aniso_U_22
_atom_site_aniso_U_33
_atom_site_aniso_U_23
_atom_site_aniso_U_13
_atom_site_aniso_U_12
Ni1 0.0424(4) 0.0408(4) 0.0475(4) 0.0008(3) 0.0072(3) 0.0005(3)
F1 0.193(6) 0.190(6) 0.201(6) 0.095(5) 0.004(5) 0.023(5)
F2 0.193(6) 0.189(6) 0.259(8) 0.145(6) -0.040(5) -0.025(5)
F3 0.24(2) 0.162(9) 0.134(9) -0.069(7) -0.044(11) -0.024(10)
F4 0.093(7) 0.171(10) 0.137(8) 0.013(6) 0.051(6) 0.074(7)
F5 0.172(12) 0.097(6) 0.150(9) -0.017(6) 0.012(7) 0.018(6)
F6 0.132(8) 0.199(12) 0.127(9) 0.016(8) 0.017(7) 0.084(8)
F7 0.160(13) 0.225(13) 0.116(8) 0.045(7) 0.046(7) 0.003(9)
F8 0.128(9) 0.084(6) 0.214(19) 0.026(9) -0.034(11) 0.018(5)
F9 0.225(13) 0.21(2) 0.092(8) 0.026(10) 0.004(8) -0.052(14)
F10 0.116(8) 0.125(11) 0.198(17) 0.067(11) 0.028(8) 0.031(6)
F3' 0.116(15) 0.18(2) 0.091(11) -0.002(11) 0.005(9) 0.014(12)
F4' 0.037(7) 0.17(2) 0.17(2) 0.011(15) -0.005(9) -0.003(9)
F5' 0.38(4) 0.26(4) 0.088(14) -0.057(19) 0.16(2) -0.08(3)
F6' 0.11(2) 0.26(4) 0.17(2) -0.04(2) -0.063(16) -0.02(2)
F7' 0.088(16) 0.55(8) 0.17(3) 0.25(4) 0.011(18) 0.02(3)
F8' 0.44(6) 0.12(2) 0.24(5) -0.09(3) 0.03(4) -0.02(3)
F9' 0.29(4) 0.26(4) 0.24(4) 0.21(3) -0.17(3) -0.19(3)
F10' 0.37(5) 0.15(3) 0.20(4) -0.10(3) 0.10(3) 0.01(3)
F11 0.091(4) 0.191(5) 0.259(7) 0.113(5) -0.005(4) -0.026(4)
F12 0.095(4) 0.157(4) 0.206(5) 0.041(4) -0.010(3) -0.033(3)
N1 0.036(2) 0.047(2) 0.056(2) 0.0012(19) 0.0111(18) 0.0041(19)
N2 0.040(2) 0.039(2) 0.066(3) 0.000(2) 0.011(2) 0.0032(19)
N3 0.054(3) 0.040(2) 0.043(2) 0.0041(18) 0.0036(19) -0.004(2)
N4 0.042(3) 0.061(3) 0.067(3) 0.000(2) 0.009(2) -0.014(2)
N5 0.050(3) 0.054(3) 0.046(2) 0.0057(19) -0.002(2) -0.009(2)
N6 0.053(3) 0.062(3) 0.046(2) 0.008(2) -0.006(2) -0.013(2)
N7 0.040(2) 0.045(2) 0.057(3) -0.006(2) 0.0032(19) 0.0016(19)
N8 0.053(3) 0.057(3) 0.068(3) 0.003(2) 0.010(2) -0.019(2)
N9 0.063(3) 0.058(3) 0.052(3) 0.004(2) 0.004(2) 0.006(2)
N10 0.216(9) 0.106(6) 0.177(8) 0.060(6) 0.036(6) 0.083(6)
O1 0.079(3) 0.056(2) 0.077(3) -0.0021(19) 0.022(2) 0.013(2)
P1 0.0752(13) 0.0875(13) 0.0701(11) 0.0048(10) 0.0070(9) 0.0232(10)
P2 0.0741(13) 0.0911(16) 0.1206(19) 0.0417(15) 0.0024(11) -0.0068(11)
C1 0.042(3) 0.042(3) 0.053(3) 0.007(2) 0.004(2) -0.002(2)
C2 0.053(4) 0.055(3) 0.087(4) -0.010(3) 0.014(3) 0.008(3)
C3 0.049(3) 0.059(3) 0.083(4) -0.007(3) 0.022(3) -0.001(3)
C4 0.040(3) 0.045(3) 0.042(3) 0.002(2) 0.003(2) -0.001(2)
C5 0.051(3) 0.067(4) 0.075(4) 0.001(3) 0.010(3) -0.018(3)
C6 0.065(4) 0.047(3) 0.081(4) -0.003(3) 0.012(3) -0.015(3)
C7 0.058(3) 0.047(3) 0.064(3) -0.001(3) 0.009(3) 0.001(3)
C8 0.048(3) 0.040(3) 0.063(3) -0.001(2) 0.007(3) 0.006(2)
C9 0.056(3) 0.038(3) 0.050(3) -0.008(2) 0.013(3) 0.004(2)
C10 0.057(3) 0.046(3) 0.052(3) -0.011(2) 0.009(2) -0.001(3)
C11 0.056(3) 0.044(3) 0.072(4) -0.019(3) 0.009(3) -0.005(3)
C12 0.086(4) 0.046(3) 0.069(4) 0.006(3) 0.020(3) -0.006(3)
C13 0.059(4) 0.046(3) 0.064(3) 0.005(3) 0.000(3) 0.003(3)
C14 0.087(4) 0.070(4) 0.055(3) 0.000(3) 0.011(3) -0.005(3)
C15 0.079(4) 0.067(4) 0.098(5) -0.022(3) 0.022(3) -0.017(3)
C16 0.108(6) 0.090(5) 0.074(4) 0.007(4) -0.022(4) -0.007(4)
C17 0.049(3) 0.043(3) 0.039(3) 0.003(2) 0.009(2) -0.002(2)
C18 0.070(4) 0.095(5) 0.051(3) 0.024(3) -0.007(3) -0.020(4)
C19 0.073(4) 0.078(4) 0.068(4) 0.027(3) 0.006(3) -0.021(3)
C20 0.047(3) 0.041(3) 0.053(3) 0.000(2) 0.011(2) 0.000(2)
C21 0.063(4) 0.063(4) 0.085(4) -0.006(3) 0.019(3) -0.014(3)
C22 0.047(3) 0.070(4) 0.068(4) -0.018(3) 0.003(3) -0.014(3)
C23 0.055(3) 0.046(3) 0.056(3) -0.006(2) 0.000(3) 0.007(3)
C24 0.045(3) 0.052(3) 0.050(3) 0.000(2) -0.003(2) -0.005(2)
C25 0.057(3) 0.055(3) 0.048(3) 0.010(2) -0.011(2) -0.009(3)
C26 0.049(4) 0.082(5) 0.073(4) 0.008(3) -0.003(3) -0.005(3)
C27 0.069(4) 0.078(5) 0.061(4) 0.006(3) -0.005(3) -0.026(4)
C28 0.102(5) 0.049(3) 0.069(4) -0.004(3) -0.014(4) -0.011(3)
C29 0.063(4) 0.062(4) 0.049(3) -0.006(3) -0.005(3) -0.008(3)
C30 0.074(4) 0.063(4) 0.106(5) -0.001(3) -0.006(4) 0.008(3)
C31 0.113(6) 0.115(6) 0.120(6) 0.003(5) 0.009(5) -0.065(5)
C32 0.082(5) 0.097(5) 0.109(5) -0.032(4) 0.008(4) 0.002(4)
C33 0.062(4) 0.069(4) 0.054(4) 0.010(3) 0.005(3) 0.004(3)
C34 0.099(6) 0.170(8) 0.081(5) 0.046(5) -0.007(4) 0.006(5)
C35 0.140(8) 0.114(7) 0.095(6) 0.024(6) -0.005(5) 0.039(6)
C36 0.209(11) 0.099(7) 0.155(8) 0.016(6) -0.080(7) -0.004(6)

loop_
_atom_type_symbol
_atom_type_description
_atom_type_scat_dispersion_real
_atom_type_scat_dispersion_imag
_atom_type_scat_source
C C 0.0033 0.0016 'International Tables Vol C Tables 4.2.6.8 and 6.1.1.4'
H H 0.0000 0.0000 'International Tables Vol C Tables 4.2.6.8 and 6.1.1.4'
N N 0.0061 0.0033 'International Tables Vol C Tables 4.2.6.8 and 6.1.1.4'
F F 0.0171 0.0103 'International Tables Vol C Tables 4.2.6.8 and 6.1.1.4'
Ni Ni 0.3393 1.1124 'International Tables Vol C Tables 4.2.6.8 and 6.1.1.4'
P P 0.1023 0.0942 'International Tables Vol C Tables 4.2.6.8 and 6.1.1.4'
O O 0.0106 0.0060 'International Tables Vol C Tables 4.2.6.8 and 6.1.1.4'

loop_
_geom_angle_atom_site_label_1
_geom_angle_atom_site_label_2
_geom_angle_atom_site_label_3
_geom_angle
C1 Ni1 C17 95.19(18)
C1 Ni1 N9 94.89(17)
C17 Ni1 N9 168.01(17)
C1 Ni1 N7 99.66(16)
C17 Ni1 N7 78.63(17)
N9 Ni1 N7 93.28(16)
C1 Ni1 N3 78.16(17)
C17 Ni1 N3 98.75(16)
N9 Ni1 N3 89.66(15)
N7 Ni1 N3 176.49(14)
C1 Ni1 O1 169.38(16)
C17 Ni1 O1 87.91(16)
N9 Ni1 O1 83.33(15)
N7 Ni1 O1 90.90(14)
N3 Ni1 O1 91.34(14)
P1 F1 F3' 57.4(6)
P1 F2 F5' 55.9(8)
P1 F3' F1 55.5(7)
P1 F5' F2 61.8(12)
C1 N1 C3 111.8(4)
C1 N1 C4 121.0(4)
C3 N1 C4 127.2(4)
C1 N2 C2 111.5(4)
C1 N2 C8 123.0(4)
C2 N2 C8 125.3(4)
C7 N3 C4 115.2(4)
C7 N3 Ni1 130.7(3)
C4 N3 Ni1 114.1(3)
C4 N4 C5 113.6(4)
C17 N5 C19 111.9(4)
C17 N5 C20 121.1(4)
C19 N5 C20 126.9(4)
C17 N6 C18 111.1(4)
C17 N6 C24 124.1(4)
C18 N6 C24 124.7(4)
C20 N7 C23 115.3(4)
C20 N7 Ni1 114.5(3)
C23 N7 Ni1 130.1(3)
C20 N8 C21 115.2(5)
C33 N9 Ni1 176.4(5)
F5' P1 F6' 82.7(17)
F5' P1 F2 62.3(16)
F6' P1 F2 99.8(12)
F5' P1 F3 139.1(14)
F6' P1 F3 131.8(14)
F2 P1 F3 87.2(7)
F5' P1 F4 106.8(17)
F6' P1 F4 36.6(13)
F2 P1 F4 87.0(5)
F3 P1 F4 97.4(8)
F5' P1 F6 63.8(15)
F6' P1 F6 130.5(14)
F2 P1 F6 95.6(5)
F3 P1 F6 95.4(7)
F4 P1 F6 167.0(7)
F5' P1 F4' 99.1(16)
F6' P1 F4' 169.3(14)
F2 P1 F4' 90.3(7)
F3 P1 F4' 51.6(9)
F4 P1 F4' 149.0(12)
F6 P1 F4' 43.9(8)
F5' P1 F1 115.0(17)
F6' P1 F1 78.8(12)
F2 P1 F1 177.2(5)
F3 P1 F1 95.5(6)
F4 P1 F1 93.2(5)
F6 P1 F1 83.6(5)
F4' P1 F1 91.0(7)
F5' P1 F5 39.9(12)
F6' P1 F5 52.2(13)
F2 P1 F5 94.8(6)
F3 P1 F5 175.1(7)
F4 P1 F5 87.1(6)
F6 P1 F5 80.0(7)
F4' P1 F5 123.9(12)
F1 P1 F5 82.4(6)
F5' P1 F3' 173.2(17)
F6' P1 F3' 91.5(13)
F2 P1 F3' 115.5(10)
F3 P1 F3' 44.6(7)
F4 P1 F3' 66.4(7)
F6 P1 F3' 123.0(7)
F4' P1 F3' 87.3(10)
F1 P1 F3' 67.1(9)
F5 P1 F3' 137.2(10)
F10' P2 F9 111.6(19)
F10' P2 F7' 111(3)
F9 P2 F7' 136(3)
F10' P2 F8 152(2)
F9 P2 F8 95.9(10)
F7' P2 F8 41(3)
F10' P2 F8' 163(3)
F9 P2 F8' 52.3(19)
F7' P2 F8' 86(2)
F8 P2 F8' 45(2)
F10' P2 F11 93.6(19)
F9 P2 F11 91.6(7)
F7' P2 F11 96.1(14)
F8 P2 F11 91.3(6)
F8' P2 F11 83.7(17)
F10' P2 F12 85.4(19)
F9 P2 F12 89.1(7)
F7' P2 F12 83.9(14)
F8 P2 F12 89.5(5)
F8' P2 F12 97.5(17)
F11 P2 F12 178.9(4)
F10' P2 F10 25(2)
F9 P2 F10 87.6(11)
F7' P2 F10 136(3)
F8 P2 F10 176.3(10)
F8' P2 F10 138(2)
F11 P2 F10 87.5(6)
F12 P2 F10 91.6(6)
F10' P2 F7 63.9(18)
F9 P2 F7 173.4(9)
F7' P2 F7 50(2)
F8 P2 F7 89.1(8)
F8' P2 F7 132(2)
F11 P2 F7 84.0(7)
F12 P2 F7 95.2(7)
F10 P2 F7 87.3(8)
F10' P2 F9' 89(3)
F9 P2 F9' 23(2)
F7' P2 F9' 157(3)
F8 P2 F9' 118(2)
F8' P2 F9' 75(3)
F11 P2 F9' 94.4(14)
F12 P2 F9' 85.9(14)
F10 P2 F9' 65(2)
F7 P2 F9' 153(2)
N2 C1 N1 103.6(4)
N2 C1 Ni1 143.1(4)
N1 C1 Ni1 113.1(3)
C3 C2 N2 106.8(5)
C2 C3 N1 106.2(5)
N4 C4 N3 128.4(5)
N4 C4 N1 118.1(4)
N3 C4 N1 113.5(4)
C6 C5 N4 123.4(5)
C5 C6 C7 118.1(5)
N3 C7 C6 121.2(5)
C9 C8 C13 121.7(5)
C9 C8 N2 118.7(4)
C13 C8 N2 119.6(4)
C8 C9 C10 119.2(5)
C8 C9 C14 121.0(5)
C10 C9 C14 119.7(5)
C11 C10 C9 122.0(5)
C10 C11 C12 118.0(5)
C10 C11 C15 120.9(5)
C12 C11 C15 121.1(5)
C11 C12 C13 122.2(5)
C8 C13 C12 116.7(5)
C8 C13 C16 122.0(5)
C12 C13 C16 121.2(5)
N6 C17 N5 103.6(4)
N6 C17 Ni1 144.2(4)
N5 C17 Ni1 112.2(3)
C19 C18 N6 108.0(5)
C18 C19 N5 105.4(5)
N8 C20 N7 127.9(5)
N8 C20 N5 118.7(4)
N7 C20 N5 113.4(4)
N8 C21 C22 123.5(5)
C21 C22 C23 117.3(5)
N7 C23 C22 120.8(5)
C25 C24 C29 122.3(5)
C25 C24 N6 120.1(5)
C29 C24 N6 117.6(5)
C26 C25 C24 118.5(5)
C26 C25 C30 120.3(5)
C24 C25 C30 121.2(5)
C25 C26 C27 122.5(6)
C28 C27 C26 117.1(5)
C28 C27 C31 122.4(6)
C26 C27 C31 120.4(6)
C27 C28 C29 123.1(5)
C24 C29 C28 116.4(5)
C24 C29 C32 123.8(5)
C28 C29 C32 119.8(5)
N9 C33 C34 178.4(7)
N10 C35 C36 177.8(12)

loop_
_geom_bond_atom_site_label_1
_geom_bond_atom_site_label_2
_geom_bond_distance
Ni1 C1 2.033(5)
Ni1 C17 2.042(4)
Ni1 N9 2.112(4)
Ni1 N7 2.139(4)
Ni1 N3 2.141(4)
Ni1 O1 2.150(3)
F1 P1 1.589(5)
F1 F3' 1.78(2)
F2 P1 1.509(5)
F2 F5' 1.52(4)
F3 P1 1.512(8)
F4 P1 1.557(9)
F5 P1 1.594(10)
F6 P1 1.561(8)
F7 P2 1.566(11)
F8 P2 1.518(10)
F9 P2 1.455(13)
F10 P2 1.559(13)
F3' P1 1.624(16)
F4' P1 1.560(13)
F5' P1 1.419(17)
F6' P1 1.48(2)
F7' P2 1.48(2)
F8' P2 1.54(2)
F9' P2 1.73(4)
F10' P2 1.46(3)
F11 P2 1.545(5)
F12 P2 1.551(5)
N1 C1 1.353(6)
N1 C3 1.374(6)
N1 C4 1.402(6)
N2 C1 1.352(5)
N2 C2 1.374(6)
N2 C8 1.441(6)
N3 C7 1.326(6)
N3 C4 1.336(6)
N4 C4 1.304(6)
N4 C5 1.350(6)
N5 C17 1.372(6)
N5 C19 1.398(6)
N5 C20 1.411(6)
N6 C17 1.336(5)
N6 C18 1.406(6)
N6 C24 1.430(6)
N7 C20 1.334(6)
N7 C23 1.338(6)
N8 C20 1.295(6)
N8 C21 1.326(7)
N9 C33 1.106(6)
N10 C35 1.051(9)
C2 C3 1.344(7)
C5 C6 1.327(7)
C6 C7 1.370(7)
C8 C9 1.359(6)
C8 C13 1.395(6)
C9 C10 1.375(6)
C9 C14 1.548(7)
C10 C11 1.369(7)
C11 C12 1.373(7)
C11 C15 1.499(7)
C12 C13 1.403(7)
C13 C16 1.509(7)
C18 C19 1.323(7)
C21 C22 1.340(7)
C22 C23 1.385(7)
C24 C25 1.381(7)
C24 C29 1.381(7)
C25 C26 1.368(7)
C25 C30 1.522(7)
C26 C27 1.380(8)
C27 C28 1.377(8)
C27 C31 1.509(8)
C28 C29 1.402(7)
C29 C32 1.507(8)
C33 C34 1.463(8)
C35 C36 1.478(11)
